data_2007977
loop_
_publ_author_name
'Ma\/lecka, Magdalena'
'Grabowski, Mieczys\/law J.'
'Olszak, Tomasz A.'
'Kostka, K.'
'Strawiak, M.'

_publ_section_title
;
 Investigations of Complexes of Copper(II) Chloride with
 Phenylpyrazoles
;
_journal_issue 12
_journal_name_full 'Acta Crystallographica Section C'
_journal_page_first 1770
_journal_page_last 1773
_journal_paper_doi 10.1107/S0108270198008786
_journal_volume 54
_journal_year 1998
_chemical_formula_analytical 'C30 H24 N4 Cu1 Cl2 '
_chemical_formula_iupac '[Cu1 Cl2 (C15 H12 N2)2]'
_chemical_formula_moiety 'C30 H24 N4 Cu1 Cl2'
_chemical_formula_sum 'C30 H24 Cl2 Cu N4'
_chemical_formula_weight 574.97
_chemical_name_systematic
;
dichloro bis(3,5-diphenylpyrazole)copper(II)
;
_space_group_IT_number 14
_symmetry_cell_setting monoclinic
_symmetry_space_group_name_Hall '-P 2yn'
_symmetry_space_group_name_H-M 'P 1 21/n 1'
_audit_creation_method SHELXL-97
_cell_angle_alpha 90.00
_cell_angle_beta 109.460(10)
_cell_angle_gamma 90.00
_cell_formula_units_Z 4
_cell_length_a 13.380(2)
_cell_length_b 15.140(3)
_cell_length_c 13.6340(10)
_cell_measurement_reflns_used 25
_cell_measurement_temperature 293(2)
_cell_measurement_theta_max 39.87
_cell_measurement_theta_min 36.18
_cell_volume 2604.1(7)
_computing_cell_refinement 'MSC/AFC Diffractometer Control Software'
_computing_data_collection
;
MSC/AFC Diffractometer Control Software
(Molecular Structure Corporation, 1989a)
;
_computing_data_reduction 'TEXSAN (Molecular Structure Corporation, 1989b)'
_computing_molecular_graphics 'ORTEX3.1a (McArdle, 1995)'
_computing_publication_material 'PARST97 (Nardelli, 1996)'
_computing_structure_refinement 'SHELXL97 (Sheldrick, 1997)'
_computing_structure_solution 'SHELXS86 (Sheldrick, 1990)'
_diffrn_ambient_temperature 293(2)
_diffrn_measured_fraction_theta_full 0.957
_diffrn_measured_fraction_theta_max 0.957
_diffrn_measurement_device_type 'Rigaku AFC-5S'
_diffrn_measurement_method \w
_diffrn_radiation_monochromator graphite
_diffrn_radiation_source 'fine-focus sealed tube'
_diffrn_radiation_type CuK\a
_diffrn_radiation_wavelength 1.5418
_diffrn_reflns_av_R_equivalents 0.032
_diffrn_reflns_av_sigmaI/netI 0.0689
_diffrn_reflns_limit_h_max 15
_diffrn_reflns_limit_h_min 0
_diffrn_reflns_limit_k_max 17
_diffrn_reflns_limit_k_min 0
_diffrn_reflns_limit_l_max 14
_diffrn_reflns_limit_l_min -15
_diffrn_reflns_number 4053
_diffrn_reflns_theta_full 60.09
_diffrn_reflns_theta_max 60.09
_diffrn_reflns_theta_min 4.01
_diffrn_standards_decay_% <2
_diffrn_standards_interval_count 150
_diffrn_standards_number 3
_exptl_absorpt_coefficient_mu 3.302
_exptl_absorpt_correction_T_max 0.737
_exptl_absorpt_correction_T_min 0.525
_exptl_absorpt_correction_type analytical
_exptl_absorpt_process_details '(de Meulenaer & Tompa, 1965)'
_exptl_crystal_colour brown
_exptl_crystal_density_diffrn 1.467
_exptl_crystal_density_meas 1.469
_exptl_crystal_density_method 'flotation in tetralin/iodomethane '
_exptl_crystal_description plate
_exptl_crystal_F_000 1180
_exptl_crystal_size_max 0.30
_exptl_crystal_size_mid 0.15
_exptl_crystal_size_min 0.10
_refine_diff_density_max 0.648
_refine_diff_density_min -0.667
_refine_ls_extinction_coef 0.00017(10)
_refine_ls_extinction_method SHELXL97
_refine_ls_goodness_of_fit_ref 0.896
_refine_ls_hydrogen_treatment 'H atoms treated by a mixture of independent and constrained refinement'
_refine_ls_matrix_type full
_refine_ls_number_parameters 366
_refine_ls_number_reflns 3868
_refine_ls_number_restraints 0
_refine_ls_restrained_S_all 0.896
_refine_ls_R_factor_all 0.065
_refine_ls_R_factor_gt 0.044
_refine_ls_shift/su_max 0.021
_refine_ls_shift/su_mean 0.002
_refine_ls_structure_factor_coef Fsqd
_refine_ls_weighting_details 'w = 1/[\s^2^(Fo^2^)+(0.0740P)^2^] where P = (Fo^2^+2Fc^2^)/3'
_refine_ls_weighting_scheme calc
_refine_ls_wR_factor_ref 0.119
_reflns_number_gt 2633
_reflns_number_total 3868
_reflns_threshold_expression I>2\s(I)
_cod_data_source_file na1369.cif
_cod_data_source_block I
_cod_depositor_comments
;
The following automatic conversions were performed:
'_symmetry_cell_setting' value 'Monoclinic' changed to 'monoclinic'
according to '/home/saulius/struct/CIF-dictionaries/cif_core.dic'
dictionary named 'cif_core.dic' version 2.4.1 from 2010-06-29.

Automatic conversion script
Id: cif_fix_enum 1527 2010-12-29 10:47:43Z saulius 

The following automatic conversions were performed:

'_symmetry_cell_setting' value 'Monoclinic' changed to 'monoclinic'
according to /home/saulius/struct/CIF-dictionaries/cif_core.dic
dictionary named 'cif_core.dic' version 2.4.1 from 2010-06-29.

Automatic conversion script
Id: cif_fix_values 1715 2011-07-08 13:25:40Z adriana 

The following automatic conversions were performed:

'_refine_ls_weighting_scheme' value 'calc w =
1/[\s^2^(Fo^2^)+(0.0740P)^2^] where P = (Fo^2^+2Fc^2^)/3' was changed
to 'calc'. New tag '_refine_ls_weighting_details' was created. The
value of the new tag was set to 'w = 1/[\s^2^(Fo^2^)+(0.0740P)^2^]
where P = (Fo^2^+2Fc^2^)/3'.

Automatic conversion script
Id: cif_fix_values 3143 2015-03-26 13:38:13Z robertas 
;
_cod_original_sg_symbol_H-M 'P 21/n'
_cod_original_formula_sum 'C30 H24 Cl2 Cu1 N4'
_cod_database_code 2007977

loop_
_symmetry_equiv_pos_as_xyz
'x, y, z'
'-x+1/2, y+1/2, -z+1/2'
'-x, -y, -z'
'x-1/2, -y-1/2, z-1/2'

loop_
_atom_site_label
_atom_site_fract_x
_atom_site_fract_y
_atom_site_fract_z
_atom_site_U_iso_or_equiv
_atom_site_adp_type
_atom_site_calc_flag
_atom_site_refinement_flags
_atom_site_occupancy
_atom_site_disorder_assembly
_atom_site_disorder_group
_atom_site_type_symbol
Cu1 0.09377(5) 0.57765(4) -0.01089(4) 0.0360(2) Uani d . 1 . . Cu
Cl1 0.10542(8) 0.43041(6) 0.03197(7) 0.0407(3) Uani d . 1 . . Cl
Cl2 0.06692(10) 0.53953(7) -0.18312(7) 0.0493(3) Uani d . 1 . . Cl
N12 0.0864(2) 0.7095(2) -0.0435(2) 0.0329(8) Uani d . 1 . . N
C13 0.0878(3) 0.7875(3) 0.0037(3) 0.0361(10) Uani d . 1 . . C
C14 0.1008(4) 0.8568(3) -0.0593(3) 0.0458(11) Uani d . 1 . . C
H14 0.1041 0.9169 -0.0441 0.049(13) Uiso calc R 1 . . H
C15 0.1077(4) 0.8184(3) -0.1473(3) 0.0424(11) Uani d . 1 . . C
N11 0.0979(3) 0.7312(2) -0.1363(3) 0.0429(9) Uani d . 1 . . N
H11 0.091(3) 0.685(3) -0.178(3) 0.041(12) Uiso d . 1 . . H
C151 0.1244(4) 0.8550(3) -0.2413(3) 0.0522(13) Uani d . 1 . . C
C152 0.0737(4) 0.9316(3) -0.2846(4) 0.0602(14) Uani d . 1 . . C
H152 0.0284 0.9596 -0.2554 0.041(13) Uiso calc R 1 . . H
C153 0.0900(5) 0.9675(4) -0.3723(4) 0.0771(19) Uani d . 1 . . C
H153 0.0535 1.0181 -0.4033 0.10(2) Uiso calc R 1 . . H
C154 0.1600(5) 0.9280(4) -0.4126(4) 0.080(2) Uani d . 1 . . C
H154 0.1736 0.9535 -0.4689 0.097(19) Uiso calc R 1 . . H
C155 0.2097(5) 0.8517(4) -0.3708(4) 0.0831(19) Uani d . 1 . . C
H155 0.2549 0.8239 -0.4001 0.108 Uiso calc R 1 . . H
C156 0.1926(5) 0.8151(4) -0.2837(4) 0.0734(17) Uani d . 1 . . C
H156 0.2275 0.7635 -0.2543 0.067(16) Uiso calc R 1 . . H
C131 0.0806(4) 0.7972(3) 0.1097(3) 0.0416(11) Uani d . 1 . . C
C132 0.0204(4) 0.7417(3) 0.1478(3) 0.0441(11) Uani d . 1 . . C
H132 -0.0198 0.6973 0.1057 0.043(12) Uiso calc R 1 . . H
C133 0.0196(4) 0.7520(3) 0.2486(3) 0.0522(12) Uani d . 1 . . C
H133 -0.0196 0.7135 0.2746 0.060(15) Uiso calc R 1 . . H
C134 0.0770(4) 0.8192(4) 0.3103(4) 0.0617(14) Uani d . 1 . . C
H134 0.0767 0.8255 0.3780 0.072(16) Uiso calc R 1 . . H
C135 0.1344(4) 0.8766(3) 0.2727(4) 0.0653(15) Uani d . 1 . . C
H135 0.1715 0.9227 0.3140 0.075(17) Uiso calc R 1 . . H
C136 0.1368(4) 0.8656(3) 0.1729(4) 0.0536(13) Uani d . 1 . . C
H136 0.1764 0.9043 0.1476 0.060(15) Uiso calc R 1 . . H
N22 0.1904(3) 0.6026(2) 0.1347(2) 0.0365(8) Uani d . 1 . . N
C23 0.2752(3) 0.6552(3) 0.1734(3) 0.0353(10) Uani d . 1 . . C
C24 0.3029(4) 0.6585(3) 0.2816(3) 0.0433(11) Uani d . 1 . . C
H24 0.3590 0.6898 0.3272 0.061(14) Uiso calc R 1 . . H
C25 0.2315(4) 0.6069(3) 0.3075(3) 0.0388(10) Uani d . 1 . . C
N21 0.1660(3) 0.5728(2) 0.2180(2) 0.0389(9) Uani d . 1 . . N
H21 0.106(4) 0.539(3) 0.210(4) 0.071(17) Uiso d . 1 . . H
C231 0.3299(3) 0.6978(3) 0.1092(3) 0.0372(10) Uani d . 1 . . C
C232 0.3879(4) 0.7746(3) 0.1447(3) 0.0444(11) Uani d . 1 . . C
H232 0.3873 0.8005 0.2064 0.071(16) Uiso calc R 1 . . H
C233 0.4458(4) 0.8126(3) 0.0897(3) 0.0530(13) Uani d . 1 . . C
H233 0.4853 0.8632 0.1151 0.068(16) Uiso calc R 1 . . H
C234 0.4457(4) 0.7761(3) -0.0033(4) 0.0580(13) Uani d . 1 . . C
H234 0.4849 0.8021 -0.0405 0.076(17) Uiso calc R 1 . . H
C235 0.3875(4) 0.7016(3) -0.0402(4) 0.0539(13) Uani d . 1 . . C
H235 0.3860 0.6777 -0.1035 0.069(15) Uiso calc R 1 . . H
C236 0.3307(4) 0.6616(3) 0.0157(3) 0.0463(11) Uani d . 1 . . C
H236 0.2928 0.6102 -0.0094 0.042(12) Uiso calc R 1 . . H
C251 0.2242(4) 0.5877(3) 0.4113(3) 0.0408(11) Uani d . 1 . . C
C252 0.1511(5) 0.5339(4) 0.4269(3) 0.0754(18) Uani d . 1 . . C
H252 0.1017 0.5070 0.3699 0.076(17) Uiso calc R 1 . . H
C253 0.1472(5) 0.5174(4) 0.5259(4) 0.0782(18) Uani d . 1 . . C
H253 0.0955 0.4799 0.5341 0.10(2) Uiso calc R 1 . . H
C254 0.2175(4) 0.5550(3) 0.6098(4) 0.0612(14) Uani d . 1 . . C
H254 0.2278 0.5335 0.6763 0.083(17) Uiso calc R 1 A 1 H
C256 0.2966(5) 0.6241(4) 0.4973(4) 0.088(2) Uani d . 1 . . C
H256 0.3602 0.6456 0.4931 0.114 Uiso calc R 1 B 1 H
C255B 0.277(4) 0.630(3) 0.594(3) 0.069(5) Uani d P 0.32(5) C 1 C
H255B 0.2989 0.6764 0.6403 0.089 Uiso calc PR 0.32(5) C 1 H
C255A 0.301(2) 0.5978(18) 0.5978(15) 0.069(5) Uani d P 0.68(5) C 2 C
H255A 0.3610 0.6097 0.6550 0.089 Uiso calc PR 0.68(5) C 2 H

loop_
_atom_site_aniso_label
_atom_site_aniso_U_11
_atom_site_aniso_U_22
_atom_site_aniso_U_33
_atom_site_aniso_U_12
_atom_site_aniso_U_13
_atom_site_aniso_U_23
Cu1 0.0550(4) 0.0319(3) 0.0201(3) -0.0044(3) 0.0113(3) 0.0015(2)
Cl1 0.0537(7) 0.0316(5) 0.0350(6) -0.0016(5) 0.0124(5) 0.0007(4)
Cl2 0.0774(8) 0.0483(6) 0.0227(5) -0.0073(6) 0.0173(5) -0.0025(4)
N12 0.035(2) 0.042(2) 0.0183(16) -0.0047(15) 0.0045(14) 0.0030(14)
C13 0.038(2) 0.037(2) 0.031(2) -0.0024(19) 0.0076(18) 0.0023(18)
C14 0.061(3) 0.034(3) 0.039(3) -0.005(2) 0.011(2) 0.003(2)
C15 0.055(3) 0.039(3) 0.030(2) -0.005(2) 0.010(2) 0.0100(19)
N11 0.068(3) 0.037(2) 0.0254(19) -0.0034(19) 0.0179(18) 0.0038(16)
C151 0.074(4) 0.047(3) 0.033(2) -0.014(3) 0.015(2) 0.008(2)
C152 0.092(4) 0.044(3) 0.039(3) -0.006(3) 0.015(3) 0.010(2)
C153 0.121(6) 0.055(3) 0.040(3) -0.018(4) 0.006(3) 0.020(3)
C154 0.121(6) 0.075(4) 0.042(3) -0.034(4) 0.023(3) 0.016(3)
C155 0.109(5) 0.093(5) 0.061(4) -0.014(4) 0.047(4) 0.012(3)
C156 0.094(5) 0.075(4) 0.061(3) 0.007(3) 0.039(3) 0.029(3)
C131 0.057(3) 0.036(2) 0.030(2) 0.001(2) 0.013(2) -0.0014(18)
C132 0.058(3) 0.045(3) 0.029(2) -0.001(2) 0.014(2) -0.004(2)
C133 0.067(3) 0.060(3) 0.035(2) -0.004(3) 0.024(2) -0.005(2)
C134 0.073(4) 0.079(4) 0.036(3) 0.001(3) 0.021(3) -0.014(3)
C135 0.081(4) 0.066(3) 0.047(3) -0.013(3) 0.019(3) -0.026(3)
C136 0.063(3) 0.050(3) 0.049(3) -0.010(3) 0.021(3) -0.008(2)
N22 0.053(2) 0.0329(19) 0.0215(17) -0.0012(17) 0.0102(16) 0.0036(14)
C23 0.042(3) 0.032(2) 0.030(2) -0.002(2) 0.0091(19) 0.0009(17)
C24 0.050(3) 0.048(3) 0.025(2) -0.008(2) 0.004(2) -0.0008(19)
C25 0.054(3) 0.037(2) 0.021(2) 0.001(2) 0.0066(19) 0.0017(18)
N21 0.056(2) 0.039(2) 0.0204(18) -0.0085(19) 0.0099(16) 0.0028(15)
C231 0.045(3) 0.040(2) 0.024(2) 0.002(2) 0.0082(18) 0.0001(18)
C232 0.056(3) 0.047(3) 0.027(2) -0.006(2) 0.010(2) -0.005(2)
C233 0.064(3) 0.053(3) 0.041(3) -0.021(3) 0.016(2) -0.005(2)
C234 0.073(4) 0.063(3) 0.047(3) -0.010(3) 0.031(3) 0.002(2)
C235 0.073(4) 0.057(3) 0.040(3) -0.003(3) 0.029(2) -0.008(2)
C236 0.058(3) 0.042(3) 0.042(3) -0.006(2) 0.020(2) -0.008(2)
C251 0.056(3) 0.040(2) 0.024(2) -0.001(2) 0.010(2) 0.0026(18)
C252 0.097(5) 0.100(4) 0.022(2) -0.045(4) 0.010(3) -0.003(3)
C253 0.099(5) 0.100(5) 0.034(3) -0.039(4) 0.021(3) 0.001(3)
C254 0.091(4) 0.063(3) 0.032(3) 0.004(3) 0.025(3) 0.008(2)
C256 0.106(5) 0.125(5) 0.029(3) -0.064(4) 0.018(3) -0.009(3)
C255B 0.100(12) 0.073(13) 0.024(3) -0.020(10) 0.009(5) -0.003(7)
C255A 0.100(12) 0.073(13) 0.024(3) -0.020(10) 0.009(5) -0.003(7)

loop_
_atom_type_symbol
_atom_type_description
_atom_type_scat_dispersion_real
_atom_type_scat_dispersion_imag
_atom_type_scat_source
C C 0.0181 0.0091 'International Tables Vol C Tables 4.2.6.8 and 6.1.1.4'
H H 0.0000 0.0000 'International Tables Vol C Tables 4.2.6.8 and 6.1.1.4'
N N 0.0311 0.0180 'International Tables Vol C Tables 4.2.6.8 and 6.1.1.4'
Cu Cu -1.9646 0.5888 'International Tables Vol C Tables 4.2.6.8 and 6.1.1.4'
Cl Cl 0.3639 0.7018 'International Tables Vol C Tables 4.2.6.8 and 6.1.1.4'

loop_
_geom_angle_atom_site_label_1
_geom_angle_atom_site_label_2
_geom_angle_atom_site_label_3
_geom_angle_site_symmetry_3
_geom_angle
_geom_angle_publ_flag
N22 Cu1 N12 . 89.96(12) yes
N22 Cu1 Cl1 . 87.97(9) yes
N12 Cu1 Cl1 . 177.92(9) yes
N22 Cu1 Cl2 . 151.03(11) yes
N12 Cu1 Cl2 . 92.47(9) yes
Cl1 Cu1 Cl2 . 89.46(4) yes
N22 Cu1 Cl1 3_565 114.74(10) yes
N12 Cu1 Cl1 3_565 92.80(9) yes
Cl1 Cu1 Cl1 3_565 87.85(4) yes
Cl2 Cu1 Cl1 3_565 93.97(4) yes
Cu1 Cl1 Cu1 3_565 92.15(4) no
C13 N12 N11 . 104.1(3) no
C13 N12 Cu1 . 139.9(2) no
N11 N12 Cu1 . 115.2(2) no
N12 C13 C14 . 110.5(3) no
N12 C13 C131 . 123.9(3) no
C14 C13 C131 . 125.7(4) no
C15 C14 C13 . 106.1(4) no
C15 C14 H14 . 126.9 no
C13 C14 H14 . 126.9 no
N11 C15 C14 . 106.6(4) no
N11 C15 C151 . 120.9(4) no
C14 C15 C151 . 132.5(4) no
C15 N11 N12 . 112.7(3) no
C15 N11 H11 . 135(3) no
N12 N11 H11 . 112(3) no
C156 C151 C152 . 119.5(5) no
C156 C151 C15 . 120.9(4) no
C152 C151 C15 . 119.6(5) no
C151 C152 C153 . 120.1(6) no
C151 C152 H152 . 119.9 no
C153 C152 H152 . 119.9 no
C154 C153 C152 . 119.7(6) no
C154 C153 H153 . 120.2 no
C152 C153 H153 . 120.2 no
C155 C154 C153 . 120.4(5) no
C155 C154 H154 . 119.8 no
C153 C154 H154 . 119.8 no
C154 C155 C156 . 119.9(6) no
C154 C155 H155 . 120.1 no
C156 C155 H155 . 120.1 no
C151 C156 C155 . 120.3(5) no
C151 C156 H156 . 119.9 no
C155 C156 H156 . 119.9 no
C132 C131 C136 . 118.7(4) no
C132 C131 C13 . 122.8(4) no
C136 C131 C13 . 118.5(4) no
C131 C132 C133 . 120.2(4) no
C131 C132 H132 . 119.9 no
C133 C132 H132 . 119.9 no
C134 C133 C132 . 120.1(5) no
C134 C133 H133 . 120.0 no
C132 C133 H133 . 120.0 no
C135 C134 C133 . 120.5(4) no
C135 C134 H134 . 119.7 no
C133 C134 H134 . 119.7 no
C134 C135 C136 . 119.6(5) no
C134 C135 H135 . 120.2 no
C136 C135 H135 . 120.2 no
C135 C136 C131 . 120.8(5) no
C135 C136 H136 . 119.6 no
C131 C136 H136 . 119.6 no
C23 N22 N21 . 106.0(3) no
C23 N22 Cu1 . 133.0(3) no
N21 N22 Cu1 . 120.5(3) no
N22 C23 C24 . 109.3(4) no
N22 C23 C231 . 123.5(3) no
C24 C23 C231 . 127.2(4) no
C25 C24 C23 . 106.8(4) no
C25 C24 H24 . 126.6 no
C23 C24 H24 . 126.6 no
N21 C25 C24 . 106.6(4) no
N21 C25 C251 . 124.1(4) no
C24 C25 C251 . 129.3(4) no
C25 N21 N22 . 111.4(4) no
C25 N21 H21 . 126(3) no
N22 N21 H21 . 122(3) no
C236 C231 C232 . 118.3(4) no
C236 C231 C23 . 122.2(4) no
C232 C231 C23 . 119.4(4) no
C233 C232 C231 . 120.7(4) no
C233 C232 H232 . 119.6 no
C231 C232 H232 . 119.6 no
C232 C233 C234 . 120.4(4) no
C232 C233 H233 . 119.8 no
C234 C233 H233 . 119.8 no
C235 C234 C233 . 119.6(5) no
C235 C234 H234 . 120.2 no
C233 C234 H234 . 120.2 no
C234 C235 C236 . 120.6(4) no
C234 C235 H235 . 119.7 no
C236 C235 H235 . 119.7 no
C235 C236 C231 . 120.4(4) no
C235 C236 H236 . 119.8 no
C231 C236 H236 . 119.8 no
C252 C251 C256 . 117.0(4) no
C252 C251 C25 . 123.7(4) no
C256 C251 C25 . 119.3(4) no
C251 C252 C253 . 121.9(5) no
C251 C252 H252 . 119.1 no
C253 C252 H252 . 119.1 no
C254 C253 C252 . 120.5(5) no
C254 C253 H253 . 119.7 no
C252 C253 H253 . 119.7 no
C253 C254 C255A . 118.4(9) no
C253 C254 C255B . 117.9(17) no
C255 C254 C255B . 23.7(17) no
C253 C254 H254 . 121.0 no
C255A C254 H254 . 115.3 no
C255B C254 H254 . 121.0 no
C251 C256 C255A . 120.7(9) no
C251 C256 C255B . 121(2) no
C255A C256 C255B . 23.5(14) no
C251 C256 H256 . 119.4 no
C255A C256 H256 . 114.4 no
C255B C256 H256 . 119.4 no
C256 C255B C254 . 112(3) no
C256 C255B H255B . 124.0 no
C254 C255B H255B . 124.0 no
C254 C255A C256 . 118.9(17) no
C254 C255A H255A . 120.5 no
C256 C255A H255A . 120.5 no

loop_
_geom_bond_atom_site_label_1
_geom_bond_atom_site_label_2
_geom_bond_site_symmetry_2
_geom_bond_distance
_geom_bond_publ_flag
Cu1 N22 . 2.011(3) yes
Cu1 N12 . 2.040(3) yes
Cu1 Cl1 . 2.2970(10) yes
Cu1 Cl2 . 2.3270(10) yes
Cu1 Cl1 3_565 2.5870(10) yes
Cl1 Cu1 3_565 2.5866(13) no
N12 C13 . 1.342(5) no
N12 N11 . 1.366(4) no
C13 C14 . 1.403(5) no
C13 C131 . 1.487(5) no
C14 C15 . 1.364(6) no
C14 H14 . 0.9300 no
C15 N11 . 1.339(5) no
C15 C151 . 1.480(6) no
N11 H11 . 0.89(4) no
C151 C156 . 1.372(7) no
C151 C152 . 1.374(6) no
C152 C153 . 1.395(7) no
C152 H152 . 0.9300 no
C153 C154 . 1.372(8) no
C153 H153 . 0.9300 no
C154 C155 . 1.359(8) no
C154 H154 . 0.9300 no
C155 C156 . 1.396(7) no
C155 H155 . 0.9300 no
C156 H156 . 0.9300 no
C131 C132 . 1.379(6) no
C131 C136 . 1.397(6) no
C132 C133 . 1.386(5) no
C132 H132 . 0.9300 no
C133 C134 . 1.379(6) no
C133 H133 . 0.9300 no
C134 C135 . 1.367(7) no
C134 H134 . 0.9300 no
C135 C136 . 1.381(6) no
C135 H135 . 0.9300 no
C136 H136 . 0.9300 no
N22 C23 . 1.341(5) no
N22 N21 . 1.360(4) no
C23 C24 . 1.397(5) no
C23 C231 . 1.466(5) no
C24 C25 . 1.368(6) no
C24 H24 . 0.9300 no
C25 N21 . 1.346(5) no
C25 C251 . 1.479(5) no
N21 H21 . 0.93(5) no
C231 C236 . 1.390(5) no
C231 C232 . 1.393(6) no
C232 C233 . 1.372(6) no
C232 H232 . 0.9300 no
C233 C234 . 1.383(6) no
C233 H233 . 0.9300 no
C234 C235 . 1.368(6) no
C234 H234 . 0.9300 no
C235 C236 . 1.383(6) no
C235 H235 . 0.9300 no
C236 H236 . 0.9300 no
C251 C252 . 1.343(6) no
C251 C256 . 1.364(6) no
C252 C253 . 1.391(6) no
C252 H252 . 0.9300 no
C253 C254 . 1.342(7) no
C253 H253 . 0.9300 no
C254 C255A . 1.35(2) no
C254 C255B . 1.44(5) no
C254 H254 . 0.9300 no
C256 C255A . 1.41(2) no
C256 C255B . 1.43(5) no
C256 H256 . 0.9300 no
C255B H255B . 0.9300 no
C255A H255A . 0.9300 no

loop_
_geom_hbond_atom_site_label_D
_geom_hbond_atom_site_label_H
_geom_hbond_atom_site_label_A
_geom_hbond_site_symmetry_A
_geom_hbond_distance_DH
_geom_hbond_distance_HA
_geom_hbond_distance_DA
_geom_hbond_angle_DHA
_geom_hbond_publ_flag
N11 H11 Cl2 1_555 0.89(4) 2.22(4) 2.971(4) 142(3) yes
N21 H21 Cl1 1_555 0.93(5) 2.93(5) 3.220(3) 100(3) yes
N21 H21 Cl2 3_565 0.93(5) 2.52(5) 3.441(4) 174(4) yes
